data_7201284
loop_
_publ_author_name
'Miao, Xiao-He'
'Zhu, Long-Guan'

_publ_section_title
;
 Synthesis, supramolecular structures and catalytic properties of
 nickel(II) 3-sulfobenzoate complexes with chelating amine ligands
;
_journal_issue 11
_journal_name_full CrystEngComm
_journal_page_first 2500
_journal_paper_doi 10.1039/b907453h
_journal_volume 11
_journal_year 2009
_chemical_formula_moiety 'C31 H22 N4 Ni O6 S, H2 O'
_chemical_formula_sum 'C31 H24 N4 Ni O7 S'
_chemical_formula_weight 655.31
_chemical_name_systematic
;
?
;
_space_group_IT_number 2
_symmetry_cell_setting triclinic
_symmetry_space_group_name_Hall '-P 1'
_symmetry_space_group_name_H-M 'P -1'
_atom_sites_solution_hydrogens geom
_atom_sites_solution_primary direct
_atom_sites_solution_secondary difmap
_audit_creation_method SHELXL-97
_cell_angle_alpha 69.9820(10)
_cell_angle_beta 78.5200(10)
_cell_angle_gamma 78.3490(10)
_cell_formula_units_Z 2
_cell_length_a 8.5583(7)
_cell_length_b 11.6900(9)
_cell_length_c 16.0260(13)
_cell_measurement_reflns_used 2384
_cell_measurement_temperature 295(2)
_cell_measurement_theta_max 23.57
_cell_measurement_theta_min 2.50
_cell_volume 1460.7(2)
_computing_cell_refinement 'SAINT (Bruker, 2002)'
_computing_data_collection 'SMART (Bruker, 2002)'
_computing_data_reduction SAINT
_computing_molecular_graphics 'Ortep-3 for Windows (Farrugia, 1997)'
_computing_publication_material 'WinGX (Farrugia, 1999)'
_computing_structure_refinement 'SHELXL-97 (Sheldrick, 1997)'
_computing_structure_solution 'SHELXS-97 (Sheldrick, 1997)'
_diffrn_ambient_temperature 295(2)
_diffrn_measured_fraction_theta_full 0.982
_diffrn_measured_fraction_theta_max 0.982
_diffrn_measurement_device_type 'Bruker SMART area-detector diffractometer'
_diffrn_measurement_method '\f and \w scan'
_diffrn_radiation_monochromator graphite
_diffrn_radiation_source 'fine-focus sealed tube'
_diffrn_radiation_type MoK\a
_diffrn_radiation_wavelength 0.71073
_diffrn_reflns_av_R_equivalents 0.0218
_diffrn_reflns_av_sigmaI/netI 0.0480
_diffrn_reflns_limit_h_max 10
_diffrn_reflns_limit_h_min -10
_diffrn_reflns_limit_k_max 13
_diffrn_reflns_limit_k_min -12
_diffrn_reflns_limit_l_max 19
_diffrn_reflns_limit_l_min -17
_diffrn_reflns_number 7736
_diffrn_reflns_theta_full 25.10
_diffrn_reflns_theta_max 25.10
_diffrn_reflns_theta_min 1.87
_diffrn_standards_number 0
_exptl_absorpt_coefficient_mu 0.791
_exptl_absorpt_correction_T_max 0.858
_exptl_absorpt_correction_T_min 0.827
_exptl_absorpt_correction_type multi-scan
_exptl_absorpt_process_details 'SADABS (Bruker, 2002)'
_exptl_crystal_colour blue
_exptl_crystal_density_diffrn 1.490
_exptl_crystal_density_method 'not measured'
_exptl_crystal_description block
_exptl_crystal_F_000 676
_exptl_crystal_size_max 0.25
_exptl_crystal_size_mid 0.23
_exptl_crystal_size_min 0.20
_refine_diff_density_max 0.755
_refine_diff_density_min -0.368
_refine_diff_density_rms 0.090
_refine_ls_extinction_method none
_refine_ls_goodness_of_fit_ref 1.117
_refine_ls_hydrogen_treatment mixed
_refine_ls_matrix_type full
_refine_ls_number_parameters 409
_refine_ls_number_reflns 5098
_refine_ls_number_restraints 6
_refine_ls_restrained_S_all 1.116
_refine_ls_R_factor_all 0.0899
_refine_ls_R_factor_gt 0.0766
_refine_ls_shift/su_max 0.000
_refine_ls_shift/su_mean <0.001
_refine_ls_structure_factor_coef Fsqd
_refine_ls_weighting_details 'calc w=1/[\s^2^(Fo^2^)+(0.0992P)^2^+1.1944P] where P=(Fo^2^+2Fc^2^)/3'
_refine_ls_weighting_scheme calc
_refine_ls_wR_factor_gt 0.1843
_refine_ls_wR_factor_ref 0.1936
_reflns_number_gt 4261
_reflns_number_total 5098
_reflns_threshold_expression >2\s(I)
_cod_data_source_file b907453h.txt
_cod_data_source_block comp-2
_cod_database_code 7201284

loop_
_symmetry_equiv_pos_as_xyz
'x, y, z'
'-x, -y, -z'

loop_
_atom_site_label
_atom_site_type_symbol
_atom_site_fract_x
_atom_site_fract_y
_atom_site_fract_z
_atom_site_U_iso_or_equiv
_atom_site_adp_type
_atom_site_occupancy
_atom_site_symmetry_multiplicity
_atom_site_calc_flag
_atom_site_refinement_flags
_atom_site_disorder_assembly
_atom_site_disorder_group
Ni1 Ni 0.27227(7) 0.20402(5) 0.73800(4) 0.0408(2) Uani 1 1 d . . .
S1 S 0.0157(2) -0.36731(12) 0.76903(10) 0.0648(4) Uani 1 1 d . . .
O1 O 0.1459(4) 0.0846(3) 0.7192(2) 0.0483(8) Uani 1 1 d . . .
O2 O -0.0506(7) 0.2091(4) 0.6517(5) 0.142(3) Uani 1 1 d . . .
O3 O 0.1484(10) -0.3726(5) 0.8054(7) 0.202(5) Uani 1 1 d . . .
O4 O -0.1236(9) -0.3927(5) 0.8311(4) 0.153(3) Uani 1 1 d . . .
O5 O 0.0389(10) -0.4389(4) 0.7128(4) 0.147(3) Uani 1 1 d . . .
O6 O 0.1219(5) 0.3522(3) 0.6693(3) 0.0640(10) Uani 1 1 d D . .
O7 O -0.2374(10) -0.4487(6) 1.0188(4) 0.136(2) Uani 1 1 d D . .
N1 N 0.4223(5) 0.2175(4) 0.6153(3) 0.0520(10) Uani 1 1 d . . .
N2 N 0.4237(5) 0.3235(4) 0.7387(3) 0.0498(10) Uani 1 1 d . . .
N3 N 0.1464(5) 0.1973(4) 0.8647(3) 0.0514(10) Uani 1 1 d . . .
N4 N 0.4002(5) 0.0456(4) 0.8171(3) 0.0458(9) Uani 1 1 d . . .
C1 C 0.4168(7) 0.1675(6) 0.5544(4) 0.0689(15) Uani 1 1 d . . .
H1 H 0.3473 0.1098 0.5681 0.083 Uiso 1 1 calc R . .
C2 C 0.5101(9) 0.1964(8) 0.4695(4) 0.085(2) Uani 1 1 d . . .
H2 H 0.5006 0.1595 0.4281 0.102 Uiso 1 1 calc R . .
C3 C 0.6143(9) 0.2786(7) 0.4481(4) 0.086(2) Uani 1 1 d . . .
H3 H 0.6766 0.2985 0.3919 0.103 Uiso 1 1 calc R . .
C4 C 0.6276(7) 0.3339(5) 0.5120(4) 0.0703(18) Uani 1 1 d . . .
C5 C 0.7338(8) 0.4200(7) 0.4986(6) 0.093(3) Uani 1 1 d . . .
H5 H 0.8014 0.4424 0.4443 0.112 Uiso 1 1 calc R . .
C6 C 0.7395(8) 0.4694(6) 0.5616(6) 0.092(3) Uani 1 1 d . . .
H6 H 0.8101 0.5256 0.5504 0.111 Uiso 1 1 calc R . .
C7 C 0.6383(7) 0.4370(5) 0.6459(5) 0.0693(17) Uani 1 1 d . . .
C8 C 0.6381(8) 0.4858(6) 0.7144(6) 0.086(2) Uani 1 1 d . . .
H8 H 0.7110 0.5387 0.7074 0.104 Uiso 1 1 calc R . .
C9 C 0.5315(9) 0.4562(6) 0.7913(6) 0.086(2) Uani 1 1 d . . .
H9 H 0.5305 0.4886 0.8370 0.104 Uiso 1 1 calc R . .
C10 C 0.4235(7) 0.3759(5) 0.7999(4) 0.0671(15) Uani 1 1 d . . .
H10 H 0.3479 0.3586 0.8513 0.081 Uiso 1 1 calc R . .
C11 C 0.5259(6) 0.2995(5) 0.5959(3) 0.0543(13) Uani 1 1 d . . .
C12 C 0.5299(6) 0.3546(4) 0.6626(4) 0.0533(13) Uani 1 1 d . . .
C13 C 0.0230(7) 0.2749(6) 0.8875(4) 0.0703(16) Uani 1 1 d . . .
H13 H -0.0159 0.3432 0.8423 0.084 Uiso 1 1 calc R . .
C14 C -0.0503(10) 0.2602(8) 0.9738(6) 0.094(2) Uani 1 1 d . . .
H14 H -0.1357 0.3179 0.9862 0.112 Uiso 1 1 calc R . .
C16 C 0.1322(8) 0.0749(7) 1.0208(4) 0.0738(18) Uani 1 1 d . . .
C17 C 0.1950(11) -0.0315(8) 1.0850(4) 0.094(2) Uani 1 1 d . . .
H17 H 0.1499 -0.0469 1.1449 0.112 Uiso 1 1 calc R . .
C18 C 0.3171(10) -0.1110(8) 1.0627(4) 0.090(2) Uani 1 1 d . . .
H18 H 0.3542 -0.1811 1.1071 0.108 Uiso 1 1 calc R . .
C19 C 0.3941(8) -0.0904(6) 0.9699(4) 0.0699(17) Uani 1 1 d . . .
C20 C 0.5191(9) -0.1702(6) 0.9408(5) 0.087(2) Uani 1 1 d . . .
H20 H 0.5600 -0.2429 0.9817 0.105 Uiso 1 1 calc R . .
C21 C 0.5806(8) -0.1425(6) 0.8539(5) 0.084(2) Uani 1 1 d . . .
H21 H 0.6640 -0.1960 0.8343 0.101 Uiso 1 1 calc R . .
C22 C 0.5188(7) -0.0322(5) 0.7922(4) 0.0643(15) Uani 1 1 d . . .
H22 H 0.5631 -0.0138 0.7321 0.077 Uiso 1 1 calc R . .
C23 C 0.2014(6) 0.0990(5) 0.9303(3) 0.0524(13) Uani 1 1 d . . .
C24 C 0.3355(6) 0.0156(5) 0.9050(3) 0.0493(12) Uani 1 1 d . . .
C25 C 0.0284(6) 0.1079(4) 0.6786(4) 0.0526(13) Uani 1 1 d . . .
C26 C -0.0243(5) 0.0028(4) 0.6625(3) 0.0423(10) Uani 1 1 d . . .
C27 C 0.0255(6) -0.1183(4) 0.7107(3) 0.0443(11) Uani 1 1 d . . .
H27 H 0.0983 -0.1353 0.7510 0.053 Uiso 1 1 calc R . .
C28 C -0.0310(6) -0.2136(4) 0.7000(3) 0.0503(12) Uani 1 1 d . . .
C29 C -0.1328(7) -0.1872(5) 0.6353(4) 0.0679(16) Uani 1 1 d . . .
H29 H -0.1697 -0.2508 0.6259 0.081 Uiso 1 1 calc R . .
C30 C -0.1780(8) -0.0675(6) 0.5858(4) 0.0710(16) Uani 1 1 d . . .
H30 H -0.2429 -0.0506 0.5416 0.085 Uiso 1 1 calc R . .
C31 C -0.1287(6) 0.0274(5) 0.6006(4) 0.0567(13) Uani 1 1 d . . .
H31 H -0.1653 0.1084 0.5691 0.068 Uiso 1 1 calc R . .
C15 C 0.0006(9) 0.1641(9) 1.0390(5) 0.093(2) Uani 1 1 d . . .
H15 H -0.0494 0.1539 1.0977 0.111 Uiso 1 1 calc R . .
H6A H 0.087(5) 0.417(3) 0.684(4) 0.076 Uiso 1 1 d D . .
H6B H 0.044(4) 0.319(4) 0.667(4) 0.076 Uiso 1 1 d D . .
H7A H -0.291(12) -0.478(8) 0.993(7) 0.168 Uiso 1 1 d D . .
H7B H -0.189(11) -0.509(5) 1.057(5) 0.168 Uiso 1 1 d D . .

loop_
_atom_site_aniso_label
_atom_site_aniso_U_11
_atom_site_aniso_U_22
_atom_site_aniso_U_33
_atom_site_aniso_U_23
_atom_site_aniso_U_13
_atom_site_aniso_U_12
Ni1 0.0516(4) 0.0310(3) 0.0404(4) -0.0096(2) -0.0030(3) -0.0135(3)
S1 0.0871(11) 0.0317(7) 0.0745(10) -0.0180(6) -0.0037(8) -0.0115(7)
O1 0.061(2) 0.0280(16) 0.062(2) -0.0131(14) -0.0202(17) -0.0096(14)
O2 0.169(5) 0.035(2) 0.263(8) -0.043(3) -0.161(6) 0.018(3)
O3 0.210(7) 0.047(3) 0.346(11) 0.037(5) -0.200(8) -0.025(4)
O4 0.186(6) 0.072(3) 0.120(5) 0.011(3) 0.066(4) 0.007(4)
O5 0.277(8) 0.038(3) 0.116(4) -0.039(3) 0.006(5) -0.007(4)
O6 0.080(3) 0.0321(19) 0.081(3) -0.0153(18) -0.020(2) -0.0076(18)
O7 0.159(7) 0.141(5) 0.089(4) -0.033(4) -0.023(4) 0.023(5)
N1 0.058(2) 0.051(3) 0.043(2) -0.0102(19) -0.0025(19) -0.011(2)
N2 0.061(3) 0.037(2) 0.053(2) -0.0093(18) -0.010(2) -0.0175(19)
N3 0.052(2) 0.052(3) 0.056(3) -0.027(2) 0.007(2) -0.021(2)
N4 0.050(2) 0.042(2) 0.045(2) -0.0101(17) -0.0070(18) -0.0135(18)
C1 0.072(4) 0.079(4) 0.058(3) -0.028(3) -0.008(3) -0.008(3)
C2 0.085(5) 0.109(6) 0.052(4) -0.026(4) -0.006(3) 0.004(4)
C3 0.080(5) 0.093(5) 0.049(4) -0.002(3) -0.001(3) 0.022(4)
C4 0.055(3) 0.055(3) 0.064(4) 0.014(3) 0.004(3) 0.006(3)
C5 0.068(4) 0.064(5) 0.098(6) 0.021(4) 0.012(4) -0.006(4)
C6 0.053(4) 0.054(4) 0.133(7) 0.015(4) -0.001(4) -0.016(3)
C7 0.056(3) 0.038(3) 0.100(5) 0.003(3) -0.018(3) -0.012(3)
C8 0.076(4) 0.048(4) 0.134(7) -0.006(4) -0.033(4) -0.027(3)
C9 0.107(5) 0.055(4) 0.116(6) -0.028(4) -0.048(5) -0.019(4)
C10 0.079(4) 0.049(3) 0.076(4) -0.011(3) -0.017(3) -0.022(3)
C11 0.047(3) 0.047(3) 0.051(3) 0.002(2) -0.003(2) 0.001(2)
C12 0.049(3) 0.035(3) 0.064(3) 0.003(2) -0.013(2) -0.006(2)
C13 0.075(4) 0.063(4) 0.083(4) -0.042(3) 0.011(3) -0.022(3)
C14 0.093(5) 0.104(6) 0.099(6) -0.063(5) 0.022(5) -0.029(5)
C16 0.080(4) 0.100(5) 0.051(3) -0.023(3) 0.003(3) -0.050(4)
C17 0.111(6) 0.126(7) 0.048(4) -0.014(4) -0.001(4) -0.058(5)
C18 0.107(6) 0.100(6) 0.049(4) 0.020(4) -0.024(4) -0.047(5)
C19 0.070(4) 0.067(4) 0.068(4) 0.001(3) -0.020(3) -0.027(3)
C20 0.090(5) 0.066(4) 0.085(5) 0.010(4) -0.028(4) -0.010(4)
C21 0.060(4) 0.063(4) 0.116(6) -0.017(4) -0.023(4) 0.012(3)
C22 0.060(3) 0.058(3) 0.068(4) -0.018(3) -0.001(3) -0.004(3)
C23 0.061(3) 0.062(3) 0.042(3) -0.016(2) 0.000(2) -0.035(3)
C24 0.050(3) 0.053(3) 0.044(3) -0.001(2) -0.013(2) -0.023(2)
C25 0.063(3) 0.028(2) 0.069(3) -0.013(2) -0.023(3) -0.004(2)
C26 0.050(3) 0.033(2) 0.046(3) -0.016(2) -0.009(2) -0.004(2)
C27 0.054(3) 0.036(2) 0.046(3) -0.017(2) -0.009(2) -0.005(2)
C28 0.062(3) 0.035(3) 0.059(3) -0.022(2) -0.003(2) -0.009(2)
C29 0.082(4) 0.051(3) 0.089(4) -0.034(3) -0.027(3) -0.013(3)
C30 0.083(4) 0.070(4) 0.075(4) -0.028(3) -0.034(3) -0.013(3)
C31 0.065(3) 0.047(3) 0.060(3) -0.013(2) -0.020(3) -0.006(2)
C15 0.090(5) 0.137(7) 0.072(5) -0.063(5) 0.028(4) -0.049(5)

loop_
_atom_type_symbol
_atom_type_description
_atom_type_scat_dispersion_real
_atom_type_scat_dispersion_imag
_atom_type_scat_source
C C 0.0033 0.0016 'International Tables Vol C Tables 4.2.6.8 and 6.1.1.4'
H H 0.0000 0.0000 'International Tables Vol C Tables 4.2.6.8 and 6.1.1.4'
N N 0.0061 0.0033 'International Tables Vol C Tables 4.2.6.8 and 6.1.1.4'
Ni Ni 0.3393 1.1124 'International Tables Vol C Tables 4.2.6.8 and 6.1.1.4'
O O 0.0106 0.0060 'International Tables Vol C Tables 4.2.6.8 and 6.1.1.4'
S S 0.1246 0.1234 'International Tables Vol C Tables 4.2.6.8 and 6.1.1.4'

loop_
_geom_angle_atom_site_label_1
_geom_angle_atom_site_label_2
_geom_angle_atom_site_label_3
_geom_angle
_geom_angle_site_symmetry_1
_geom_angle_site_symmetry_3
_geom_angle_publ_flag
O6 Ni1 O1 90.66(14) . . ?
O6 Ni1 N3 95.25(17) . . ?
O1 Ni1 N3 94.69(14) . . ?
O6 Ni1 N4 173.18(15) . . ?
O1 Ni1 N4 85.17(14) . . ?
N3 Ni1 N4 79.75(16) . . ?
O6 Ni1 N2 89.69(15) . . ?
O1 Ni1 N2 171.09(15) . . ?
N3 Ni1 N2 94.14(16) . . ?
N4 Ni1 N2 95.27(15) . . ?
O6 Ni1 N1 87.46(16) . . ?
O1 Ni1 N1 91.88(15) . . ?
N3 Ni1 N1 172.86(16) . . ?
N4 Ni1 N1 98.05(16) . . ?
N2 Ni1 N1 79.24(17) . . ?
O3 S1 O5 114.1(6) . . ?
O3 S1 O4 114.9(6) . . ?
O5 S1 O4 109.0(5) . . ?
O3 S1 C28 107.1(3) . . ?
O5 S1 C28 105.5(3) . . ?
O4 S1 C28 105.4(3) . . ?
C25 O1 Ni1 129.1(3) . . ?
Ni1 O6 H6A 124(4) . . ?
Ni1 O6 H6B 103(4) . . ?
H6A O6 H6B 111(5) . . ?
H7A O7 H7B 108(9) . . ?
C1 N1 C11 118.3(5) . . ?
C1 N1 Ni1 128.8(4) . . ?
C11 N1 Ni1 112.5(3) . . ?
C10 N2 C12 117.3(5) . . ?
C10 N2 Ni1 129.2(4) . . ?
C12 N2 Ni1 113.4(3) . . ?
C13 N3 C23 117.7(5) . . ?
C13 N3 Ni1 129.1(4) . . ?
C23 N3 Ni1 113.2(3) . . ?
C22 N4 C24 117.9(4) . . ?
C22 N4 Ni1 129.2(4) . . ?
C24 N4 Ni1 112.4(3) . . ?
N1 C1 C2 123.4(6) . . ?
N1 C1 H1 118.3 . . ?
C2 C1 H1 118.3 . . ?
C3 C2 C1 119.6(7) . . ?
C3 C2 H2 120.2 . . ?
C1 C2 H2 120.2 . . ?
C2 C3 C4 119.5(6) . . ?
C2 C3 H3 120.2 . . ?
C4 C3 H3 120.2 . . ?
C3 C4 C5 125.1(7) . . ?
C3 C4 C11 116.5(6) . . ?
C5 C4 C11 118.4(7) . . ?
C6 C5 C4 122.0(7) . . ?
C6 C5 H5 119.0 . . ?
C4 C5 H5 119.0 . . ?
C5 C6 C7 120.7(7) . . ?
C5 C6 H6 119.7 . . ?
C7 C6 H6 119.7 . . ?
C12 C7 C8 116.5(6) . . ?
C12 C7 C6 120.0(7) . . ?
C8 C7 C6 123.4(7) . . ?
C9 C8 C7 120.3(6) . . ?
C9 C8 H8 119.8 . . ?
C7 C8 H8 119.8 . . ?
C8 C9 C10 118.5(7) . . ?
C8 C9 H9 120.8 . . ?
C10 C9 H9 120.8 . . ?
N2 C10 C9 123.3(6) . . ?
N2 C10 H10 118.3 . . ?
C9 C10 H10 118.3 . . ?
N1 C11 C4 122.6(6) . . ?
N1 C11 C12 117.9(4) . . ?
C4 C11 C12 119.5(5) . . ?
N2 C12 C7 124.0(6) . . ?
N2 C12 C11 116.6(4) . . ?
C7 C12 C11 119.4(5) . . ?
N3 C13 C14 123.6(7) . . ?
N3 C13 H13 118.2 . . ?
C14 C13 H13 118.2 . . ?
C15 C14 C13 119.7(7) . . ?
C15 C14 H14 120.2 . . ?
C13 C14 H14 120.2 . . ?
C17 C16 C23 119.1(7) . . ?
C17 C16 C15 125.4(7) . . ?
C23 C16 C15 115.6(6) . . ?
C18 C17 C16 121.9(6) . . ?
C18 C17 H17 119.1 . . ?
C16 C17 H17 119.1 . . ?
C17 C18 C19 121.4(6) . . ?
C17 C18 H18 119.3 . . ?
C19 C18 H18 119.3 . . ?
C20 C19 C24 117.2(6) . . ?
C20 C19 C18 125.0(6) . . ?
C24 C19 C18 117.8(6) . . ?
C21 C20 C19 120.1(6) . . ?
C21 C20 H20 120.0 . . ?
C19 C20 H20 120.0 . . ?
C20 C21 C22 119.8(6) . . ?
C20 C21 H21 120.1 . . ?
C22 C21 H21 120.1 . . ?
N4 C22 C21 122.0(6) . . ?
N4 C22 H22 119.0 . . ?
C21 C22 H22 119.0 . . ?
N3 C23 C16 122.7(6) . . ?
N3 C23 C24 117.4(4) . . ?
C16 C23 C24 119.9(5) . . ?
N4 C24 C19 122.9(5) . . ?
N4 C24 C23 117.2(4) . . ?
C19 C24 C23 119.9(5) . . ?
O2 C25 O1 125.4(5) . . ?
O2 C25 C26 116.8(5) . . ?
O1 C25 C26 117.8(4) . . ?
C31 C26 C27 119.3(4) . . ?
C31 C26 C25 119.5(4) . . ?
C27 C26 C25 121.2(4) . . ?
C28 C27 C26 121.0(4) . . ?
C28 C27 H27 119.5 . . ?
C26 C27 H27 119.5 . . ?
C27 C28 C29 118.9(5) . . ?
C27 C28 S1 121.4(4) . . ?
C29 C28 S1 119.7(4) . . ?
C30 C29 C28 119.9(5) . . ?
C30 C29 H29 120.1 . . ?
C28 C29 H29 120.1 . . ?
C31 C30 C29 120.8(5) . . ?
C31 C30 H30 119.6 . . ?
C29 C30 H30 119.6 . . ?
C30 C31 C26 120.0(5) . . ?
C30 C31 H31 120.0 . . ?
C26 C31 H31 120.0 . . ?
C14 C15 C16 120.7(6) . . ?
C14 C15 H15 119.7 . . ?
C16 C15 H15 119.7 . . ?

loop_
_geom_bond_atom_site_label_1
_geom_bond_atom_site_label_2
_geom_bond_distance
_geom_bond_site_symmetry_2
_geom_bond_publ_flag
Ni1 O6 2.056(4) . ?
Ni1 O1 2.058(3) . ?
Ni1 N3 2.084(4) . ?
Ni1 N4 2.088(4) . ?
Ni1 N2 2.093(4) . ?
Ni1 N1 2.099(4) . ?
S1 O3 1.358(6) . ?
S1 O5 1.389(5) . ?
S1 O4 1.403(6) . ?
S1 C28 1.771(5) . ?
O1 C25 1.240(6) . ?
O2 C25 1.219(6) . ?
O6 H6A 0.85(4) . ?
O6 H6B 0.85(4) . ?
O7 H7A 0.86(10) . ?
O7 H7B 0.86(8) . ?
N1 C1 1.310(7) . ?
N1 C11 1.354(7) . ?
N2 C10 1.322(7) . ?
N2 C12 1.354(6) . ?
N3 C13 1.327(7) . ?
N3 C23 1.342(7) . ?
N4 C22 1.316(7) . ?
N4 C24 1.359(6) . ?
C1 C2 1.402(9) . ?
C1 H1 0.9300 . ?
C2 C3 1.354(10) . ?
C2 H2 0.9300 . ?
C3 C4 1.419(10) . ?
C3 H3 0.9300 . ?
C4 C5 1.423(10) . ?
C4 C11 1.425(7) . ?
C5 C6 1.337(11) . ?
C5 H5 0.9300 . ?
C6 C7 1.426(10) . ?
C6 H6 0.9300 . ?
C7 C12 1.395(7) . ?
C7 C8 1.400(10) . ?
C8 C9 1.363(10) . ?
C8 H8 0.9300 . ?
C9 C10 1.403(8) . ?
C9 H9 0.9300 . ?
C10 H10 0.9300 . ?
C11 C12 1.433(8) . ?
C13 C14 1.368(9) . ?
C13 H13 0.9300 . ?
C14 C15 1.313(11) . ?
C14 H14 0.9300 . ?
C16 C17 1.404(10) . ?
C16 C23 1.406(7) . ?
C16 C15 1.430(10) . ?
C17 C18 1.331(11) . ?
C17 H17 0.9300 . ?
C18 C19 1.460(9) . ?
C18 H18 0.9300 . ?
C19 C20 1.388(9) . ?
C19 C24 1.394(7) . ?
C20 C21 1.337(10) . ?
C20 H20 0.9300 . ?
C21 C22 1.407(8) . ?
C21 H21 0.9300 . ?
C22 H22 0.9300 . ?
C23 C24 1.437(7) . ?
C25 C26 1.506(6) . ?
C26 C31 1.385(7) . ?
C26 C27 1.387(6) . ?
C27 C28 1.373(6) . ?
C27 H27 0.9300 . ?
C28 C29 1.400(8) . ?
C29 C30 1.372(8) . ?
C29 H29 0.9300 . ?
C30 C31 1.369(8) . ?
C30 H30 0.9300 . ?
C31 H31 0.9300 . ?
C15 H15 0.9300 . ?

loop_
_geom_hbond_atom_site_label_D
_geom_hbond_atom_site_label_H
_geom_hbond_atom_site_label_A
_geom_hbond_distance_DH
_geom_hbond_distance_HA
_geom_hbond_distance_DA
_geom_hbond_angle_DHA
_geom_hbond_site_symmetry_A
O6 H6A O5 0.85(4) 1.84(4) 2.687(6) 173(5) 1_565
O6 H6B O2 0.85(4) 1.76(5) 2.558(6) 157(5) .
O7 H7A O4 0.86(10) 2.66(11) 2.859(9) 95(8) .
O7 H7B O3 0.86(8) 2.22(5) 3.010(9) 155(10) 2_547

loop_
_geom_torsion_atom_site_label_1
_geom_torsion_atom_site_label_2
_geom_torsion_atom_site_label_3
_geom_torsion_atom_site_label_4
_geom_torsion
_geom_torsion_site_symmetry_1
_geom_torsion_site_symmetry_2
_geom_torsion_site_symmetry_3
_geom_torsion_site_symmetry_4
_geom_torsion_publ_flag
O6 Ni1 O1 C25 1.3(5) . . . . ?
N3 Ni1 O1 C25 96.6(5) . . . . ?
N4 Ni1 O1 C25 175.9(5) . . . . ?
N1 Ni1 O1 C25 -86.2(5) . . . . ?
O6 Ni1 N1 C1 -87.7(5) . . . . ?
O1 Ni1 N1 C1 2.9(5) . . . . ?
N4 Ni1 N1 C1 88.3(5) . . . . ?
N2 Ni1 N1 C1 -177.8(5) . . . . ?
O6 Ni1 N1 C11 85.2(3) . . . . ?
O1 Ni1 N1 C11 175.8(3) . . . . ?
N4 Ni1 N1 C11 -98.8(3) . . . . ?
N2 Ni1 N1 C11 -5.0(3) . . . . ?
O6 Ni1 N2 C10 92.3(5) . . . . ?
N3 Ni1 N2 C10 -2.9(5) . . . . ?
N4 Ni1 N2 C10 -83.0(5) . . . . ?
N1 Ni1 N2 C10 179.8(5) . . . . ?
O6 Ni1 N2 C12 -83.9(3) . . . . ?
N3 Ni1 N2 C12 -179.1(3) . . . . ?
N4 Ni1 N2 C12 100.8(3) . . . . ?
N1 Ni1 N2 C12 3.6(3) . . . . ?
O6 Ni1 N3 C13 -6.5(5) . . . . ?
O1 Ni1 N3 C13 -97.6(4) . . . . ?
N4 Ni1 N3 C13 178.2(5) . . . . ?
N2 Ni1 N3 C13 83.6(5) . . . . ?
O6 Ni1 N3 C23 173.2(3) . . . . ?
O1 Ni1 N3 C23 82.1(3) . . . . ?
N4 Ni1 N3 C23 -2.1(3) . . . . ?
N2 Ni1 N3 C23 -96.7(3) . . . . ?
O1 Ni1 N4 C22 79.8(5) . . . . ?
N3 Ni1 N4 C22 175.5(5) . . . . ?
N2 Ni1 N4 C22 -91.2(5) . . . . ?
N1 Ni1 N4 C22 -11.4(5) . . . . ?
O1 Ni1 N4 C24 -92.3(3) . . . . ?
N3 Ni1 N4 C24 3.4(3) . . . . ?
N2 Ni1 N4 C24 96.7(3) . . . . ?
N1 Ni1 N4 C24 176.5(3) . . . . ?
C11 N1 C1 C2 -1.4(8) . . . . ?
Ni1 N1 C1 C2 171.1(4) . . . . ?
N1 C1 C2 C3 1.1(10) . . . . ?
C1 C2 C3 C4 0.1(10) . . . . ?
C2 C3 C4 C5 179.0(6) . . . . ?
C2 C3 C4 C11 -0.9(8) . . . . ?
C3 C4 C5 C6 179.5(6) . . . . ?
C11 C4 C5 C6 -0.6(9) . . . . ?
C4 C5 C6 C7 0.2(11) . . . . ?
C5 C6 C7 C12 -1.1(9) . . . . ?
C5 C6 C7 C8 -179.8(6) . . . . ?
C12 C7 C8 C9 -2.5(9) . . . . ?
C6 C7 C8 C9 176.2(6) . . . . ?
C7 C8 C9 C10 0.2(10) . . . . ?
C12 N2 C10 C9 -3.0(8) . . . . ?
Ni1 N2 C10 C9 -179.1(4) . . . . ?
C8 C9 C10 N2 2.7(9) . . . . ?
C1 N1 C11 C4 0.5(7) . . . . ?
Ni1 N1 C11 C4 -173.2(4) . . . . ?
C1 N1 C11 C12 179.4(5) . . . . ?
Ni1 N1 C11 C12 5.7(5) . . . . ?
C3 C4 C11 N1 0.7(7) . . . . ?
C5 C4 C11 N1 -179.3(5) . . . . ?
C3 C4 C11 C12 -178.3(5) . . . . ?
C5 C4 C11 C12 1.8(7) . . . . ?
C10 N2 C12 C7 0.4(7) . . . . ?
Ni1 N2 C12 C7 177.1(4) . . . . ?
C10 N2 C12 C11 -178.4(4) . . . . ?
Ni1 N2 C12 C11 -1.7(5) . . . . ?
C8 C7 C12 N2 2.3(8) . . . . ?
C6 C7 C12 N2 -176.5(5) . . . . ?
C8 C7 C12 C11 -178.9(5) . . . . ?
C6 C7 C12 C11 2.4(8) . . . . ?
N1 C11 C12 N2 -2.8(6) . . . . ?
C4 C11 C12 N2 176.2(4) . . . . ?
N1 C11 C12 C7 178.3(4) . . . . ?
C4 C11 C12 C7 -2.7(7) . . . . ?
C23 N3 C13 C14 0.2(8) . . . . ?
Ni1 N3 C13 C14 179.8(5) . . . . ?
N3 C13 C14 C15 -0.7(11) . . . . ?
C23 C16 C17 C18 -0.7(10) . . . . ?
C15 C16 C17 C18 179.4(7) . . . . ?
C16 C17 C18 C19 1.0(11) . . . . ?
C17 C18 C19 C20 -178.2(7) . . . . ?
C17 C18 C19 C24 0.0(10) . . . . ?
C24 C19 C20 C21 1.5(10) . . . . ?
C18 C19 C20 C21 179.7(6) . . . . ?
C19 C20 C21 C22 0.2(11) . . . . ?
C24 N4 C22 C21 -1.2(8) . . . . ?
Ni1 N4 C22 C21 -172.9(4) . . . . ?
C20 C21 C22 N4 -0.4(10) . . . . ?
C13 N3 C23 C16 1.0(7) . . . . ?
Ni1 N3 C23 C16 -178.8(4) . . . . ?
C13 N3 C23 C24 -179.8(4) . . . . ?
Ni1 N3 C23 C24 0.5(5) . . . . ?
C17 C16 C23 N3 178.7(5) . . . . ?
C15 C16 C23 N3 -1.4(8) . . . . ?
C17 C16 C23 C24 -0.6(8) . . . . ?
C15 C16 C23 C24 179.3(5) . . . . ?
C22 N4 C24 C19 3.0(7) . . . . ?
Ni1 N4 C24 C19 176.1(4) . . . . ?
C22 N4 C24 C23 -177.3(5) . . . . ?
Ni1 N4 C24 C23 -4.2(5) . . . . ?
C20 C19 C24 N4 -3.2(8) . . . . ?
C18 C19 C24 N4 178.4(5) . . . . ?
C20 C19 C24 C23 177.1(5) . . . . ?
C18 C19 C24 C23 -1.2(8) . . . . ?
N3 C23 C24 N4 2.6(6) . . . . ?
C16 C23 C24 N4 -178.1(4) . . . . ?
N3 C23 C24 C19 -177.7(5) . . . . ?
C16 C23 C24 C19 1.5(7) . . . . ?
Ni1 O1 C25 O2 -11.0(9) . . . . ?
Ni1 O1 C25 C26 170.4(3) . . . . ?
O2 C25 C26 C31 16.1(8) . . . . ?
O1 C25 C26 C31 -165.2(5) . . . . ?
O2 C25 C26 C27 -161.7(6) . . . . ?
O1 C25 C26 C27 17.1(7) . . . . ?
C31 C26 C27 C28 -2.0(7) . . . . ?
C25 C26 C27 C28 175.8(5) . . . . ?
C26 C27 C28 C29 3.8(8) . . . . ?
C26 C27 C28 S1 -173.6(4) . . . . ?
O3 S1 C28 C27 -20.0(7) . . . . ?
O5 S1 C28 C27 -142.0(5) . . . . ?
O4 S1 C28 C27 102.8(6) . . . . ?
O3 S1 C28 C29 162.6(6) . . . . ?
O5 S1 C28 C29 40.6(6) . . . . ?
O4 S1 C28 C29 -74.6(6) . . . . ?
C27 C28 C29 C30 -1.8(9) . . . . ?
S1 C28 C29 C30 175.6(5) . . . . ?
C28 C29 C30 C31 -2.0(10) . . . . ?
C29 C30 C31 C26 3.9(9) . . . . ?
C27 C26 C31 C30 -1.9(8) . . . . ?
C25 C26 C31 C30 -179.7(5) . . . . ?
C13 C14 C15 C16 0.2(11) . . . . ?
C17 C16 C15 C14 -179.3(7) . . . . ?
C23 C16 C15 C14 0.8(10) . . . . ?
